data_2216081
loop_
_publ_author_name
'P. Parthiban'
'S. Umamatheswari'
'Adinarayana Doddi'
'V. Ramkumar'
'S. Kabilan'

_publ_section_title <i>r</i>-2,<i>c</i>-6-Bis(4-bromophenyl)-<i>t</i>-3,<i>t</i>-5-dimethyltetrahydropyran-4-one
_journal_coeditor_code OM2166
_journal_issue 11
_journal_name_full 'Acta Crystallographica Section E'
_journal_page_first o4373
_journal_page_last o4373
_journal_paper_doi 10.1107/S1600536807050660
_journal_volume 63
_journal_year 2007
_chemical_formula_iupac 'C19 H18 Br2 O2'
_chemical_formula_moiety 'C19 H18 Br2 O2'
_chemical_formula_sum 'C19 H18 Br2 O2'
_chemical_formula_weight 438.15
_chemical_name_systematic
;
r-2,c-6-Bis(4-bromophenyl)-t-3,t-5-dimethyltetrahydropyran-4-one
;
_space_group_IT_number 61
_symmetry_cell_setting orthorhombic
_symmetry_space_group_name_Hall '-P 2ac 2ab'
_symmetry_space_group_name_H-M 'P b c a'
_atom_sites_solution_hydrogens geom
_atom_sites_solution_primary direct
_atom_sites_solution_secondary difmap
_audit_creation_method SHELXL97
_cell_angle_alpha 90.00
_cell_angle_beta 90.00
_cell_angle_gamma 90.00
_cell_formula_units_Z 8
_cell_length_a 15.146(3)
_cell_length_b 9.1460(18)
_cell_length_c 26.180(5)
_cell_measurement_reflns_used 5214
_cell_measurement_temperature 297(2)
_cell_measurement_theta_max 25.95
_cell_measurement_theta_min 2.06
_cell_volume 3626.6(12)
_computing_cell_refinement 'SAINT (Bruker, 2004)'
_computing_data_collection 'APEX2 (Bruker, 2004)'
_computing_data_reduction 'SAINT (Bruker, 2004)'
_computing_molecular_graphics 'ORTEP-3 (Farrugia, 1997)'
_computing_publication_material 'SHELXL97 (Sheldrick, 1997)'
_computing_structure_refinement 'SHELXL97 (Sheldrick, 1997)'
_computing_structure_solution 'SHELXS97 (Sheldrick, 1997)'
_diffrn_ambient_temperature 297(2)
_diffrn_measured_fraction_theta_full 0.993
_diffrn_measured_fraction_theta_max 0.972
_diffrn_measurement_device_type 'Bruker Kappa-APEXII CCD area-detector'
_diffrn_measurement_method '\f and \w'
_diffrn_radiation_monochromator graphite
_diffrn_radiation_source 'fine-focus sealed tube'
_diffrn_radiation_type MoK\a
_diffrn_radiation_wavelength 0.71073
_diffrn_reflns_av_R_equivalents 0.0472
_diffrn_reflns_av_sigmaI/netI 0.0387
_diffrn_reflns_limit_h_max 17
_diffrn_reflns_limit_h_min -17
_diffrn_reflns_limit_k_max 10
_diffrn_reflns_limit_k_min -10
_diffrn_reflns_limit_l_max 29
_diffrn_reflns_limit_l_min -32
_diffrn_reflns_number 38553
_diffrn_reflns_theta_full 25.00
_diffrn_reflns_theta_max 25.95
_diffrn_reflns_theta_min 2.06
_exptl_absorpt_coefficient_mu 4.477
_exptl_absorpt_correction_T_max 0.4834
_exptl_absorpt_correction_T_min 0.4392
_exptl_absorpt_correction_type multi-scan
_exptl_absorpt_process_details '(SADABS; Bruker, 1999)'
_exptl_crystal_colour colourless
_exptl_crystal_density_diffrn 1.605
_exptl_crystal_density_method 'not measured'
_exptl_crystal_description rectangular
_exptl_crystal_F_000 1744
_exptl_crystal_size_max 0.22
_exptl_crystal_size_mid 0.20
_exptl_crystal_size_min 0.19
_refine_diff_density_max 0.621
_refine_diff_density_min -0.406
_refine_ls_extinction_method none
_refine_ls_goodness_of_fit_ref 1.053
_refine_ls_hydrogen_treatment constr
_refine_ls_matrix_type full
_refine_ls_number_parameters 210
_refine_ls_number_reflns 3450
_refine_ls_number_restraints 0
_refine_ls_restrained_S_all 1.053
_refine_ls_R_factor_all 0.0960
_refine_ls_R_factor_gt 0.0436
_refine_ls_shift/su_max 0.002
_refine_ls_shift/su_mean 0.000
_refine_ls_structure_factor_coef Fsqd
_refine_ls_weighting_details 'calc w = 1/[\s^2^(Fo^2^)+(0.0317P)^2^+4.4775P] where P=(Fo^2^+2Fc^2^)/3'
_refine_ls_weighting_scheme calc
_refine_ls_wR_factor_gt 0.0780
_refine_ls_wR_factor_ref 0.0939
_reflns_number_gt 2171
_reflns_number_total 3450
_reflns_threshold_expression I>2\s(I)
_cod_data_source_file om2166.cif
_cod_data_source_block I
_cod_database_code 2216081
_cod_database_fobs_code 2216081

loop_
_symmetry_equiv_pos_as_xyz
'x, y, z'
'-x+1/2, -y, z+1/2'
'-x, y+1/2, -z+1/2'
'x+1/2, -y+1/2, -z'
'-x, -y, -z'
'x-1/2, y, -z-1/2'
'x, -y-1/2, z-1/2'
'-x-1/2, y-1/2, z'

loop_
_atom_site_type_symbol
_atom_site_label
_atom_site_fract_x
_atom_site_fract_y
_atom_site_fract_z
_atom_site_U_iso_or_equiv
_atom_site_adp_type
_atom_site_calc_flag
_atom_site_refinement_flags
_atom_site_occupancy
Br Br1 1.23772(3) 0.02246(7) 0.981200(17) 0.0872(2) Uani d . 1
Br Br2 1.08186(3) 0.16048(6) 0.532667(17) 0.08003(19) Uani d . 1
C C1 0.9071(2) 0.1921(4) 0.74443(12) 0.0387(8) Uani d . 1
H H1 0.8595 0.1200 0.7473 0.046 Uiso calc R 1
C C2 0.8682(2) 0.3470(4) 0.75042(13) 0.0460(9) Uani d . 1
H H2 0.9174 0.4165 0.7488 0.055 Uiso calc R 1
C C3 0.8285(2) 0.3578(4) 0.80309(14) 0.0484(9) Uani d . 1
C C4 0.8888(2) 0.3119(4) 0.84640(13) 0.0459(9) Uani d . 1
H H4 0.9356 0.3856 0.8489 0.055 Uiso calc R 1
C C5 0.9333(2) 0.1659(4) 0.83367(12) 0.0402(8) Uani d . 1
H H5 0.8891 0.0879 0.8357 0.048 Uiso calc R 1
C C6 1.0073(2) 0.1311(4) 0.86997(12) 0.0407(8) Uani d . 1
C C7 0.9971(3) 0.0304(4) 0.90867(13) 0.0518(10) Uani d . 1
H H7 0.9431 -0.0168 0.9125 0.062 Uiso calc R 1
C C8 1.0649(3) -0.0019(4) 0.94173(14) 0.0592(11) Uani d . 1
H H8 1.0572 -0.0709 0.9675 0.071 Uiso calc R 1
C C9 1.1438(3) 0.0689(5) 0.93619(13) 0.0532(10) Uani d . 1
C C10 1.1559(2) 0.1721(4) 0.89904(14) 0.0550(10) Uani d . 1
H H10 1.2094 0.2212 0.8962 0.066 Uiso calc R 1
C C11 1.0871(2) 0.2026(4) 0.86575(14) 0.0496(9) Uani d . 1
H H11 1.0950 0.2722 0.8402 0.059 Uiso calc R 1
C C12 0.9531(2) 0.1727(4) 0.69389(12) 0.0384(8) Uani d . 1
C C13 1.0388(2) 0.2201(4) 0.68676(14) 0.0463(9) Uani d . 1
H H13 1.0703 0.2579 0.7143 0.056 Uiso calc R 1
C C14 1.0784(2) 0.2121(4) 0.63948(15) 0.0512(10) Uani d . 1
H H14 1.1362 0.2437 0.6350 0.061 Uiso calc R 1
C C15 1.0313(3) 0.1570(4) 0.59899(14) 0.0502(10) Uani d . 1
C C16 0.9471(3) 0.1062(4) 0.60490(14) 0.0509(10) Uani d . 1
H H16 0.9163 0.0677 0.5773 0.061 Uiso calc R 1
C C17 0.9086(2) 0.1129(4) 0.65277(13) 0.0458(9) Uani d . 1
H H17 0.8518 0.0766 0.6574 0.055 Uiso calc R 1
C C18 0.8418(3) 0.3087(5) 0.89754(15) 0.0745(13) Uani d . 1
H H18A 0.8107 0.3990 0.9025 0.112 Uiso calc R 1
H H18B 0.8843 0.2960 0.9244 0.112 Uiso calc R 1
H H18C 0.8006 0.2289 0.8981 0.112 Uiso calc R 1
C C19 0.8032(3) 0.3881(5) 0.70866(16) 0.0738(13) Uani d . 1
H H19A 0.7555 0.3189 0.7082 0.111 Uiso calc R 1
H H19B 0.8327 0.3873 0.6762 0.111 Uiso calc R 1
H H19C 0.7802 0.4841 0.7152 0.111 Uiso calc R 1
O O1 0.75334(19) 0.3972(4) 0.81016(11) 0.0765(9) Uani d . 1
O O2 0.97028(14) 0.1662(2) 0.78362(8) 0.0409(6) Uani d . 1

loop_
_atom_site_aniso_label
_atom_site_aniso_U_11
_atom_site_aniso_U_22
_atom_site_aniso_U_33
_atom_site_aniso_U_12
_atom_site_aniso_U_13
_atom_site_aniso_U_23
Br1 0.0670(3) 0.1321(5) 0.0623(3) 0.0304(3) -0.0187(2) 0.0014(3)
Br2 0.0892(4) 0.0904(4) 0.0605(3) 0.0113(3) 0.0319(2) 0.0005(2)
C1 0.0311(19) 0.043(2) 0.0426(19) -0.0031(16) -0.0013(15) 0.0015(16)
C2 0.036(2) 0.047(2) 0.055(2) 0.0024(17) 0.0000(17) 0.0033(19)
C3 0.034(2) 0.049(2) 0.062(2) 0.0027(18) 0.0028(17) -0.0037(18)
C4 0.039(2) 0.050(2) 0.050(2) 0.0006(18) 0.0024(16) -0.0097(17)
C5 0.036(2) 0.044(2) 0.0406(19) -0.0080(17) 0.0015(15) 0.0008(16)
C6 0.045(2) 0.039(2) 0.0380(18) -0.0010(17) -0.0004(16) -0.0036(17)
C7 0.054(2) 0.054(2) 0.048(2) -0.013(2) -0.0010(18) 0.0052(19)
C8 0.069(3) 0.066(3) 0.043(2) 0.004(2) -0.001(2) 0.0091(19)
C9 0.054(3) 0.068(3) 0.037(2) 0.015(2) -0.0064(18) -0.008(2)
C10 0.036(2) 0.068(3) 0.062(2) -0.001(2) -0.0012(18) -0.001(2)
C11 0.043(2) 0.055(2) 0.050(2) -0.003(2) 0.0003(18) 0.0107(18)
C12 0.0322(19) 0.038(2) 0.0447(19) 0.0023(16) -0.0010(15) 0.0031(16)
C13 0.035(2) 0.054(2) 0.050(2) -0.0040(18) -0.0035(17) 0.0031(18)
C14 0.033(2) 0.058(2) 0.063(3) -0.0003(19) 0.0070(19) 0.007(2)
C15 0.049(2) 0.050(2) 0.051(2) 0.011(2) 0.0112(18) 0.0035(19)
C16 0.054(3) 0.053(2) 0.046(2) 0.003(2) -0.0053(18) -0.0061(18)
C17 0.036(2) 0.053(2) 0.048(2) -0.0065(18) 0.0000(16) -0.0035(18)
C18 0.061(3) 0.107(4) 0.055(2) 0.019(3) 0.010(2) -0.011(2)
C19 0.068(3) 0.087(3) 0.066(3) 0.032(3) -0.006(2) 0.008(2)
O1 0.0427(17) 0.108(3) 0.0783(19) 0.0243(17) 0.0096(15) 0.0015(18)
O2 0.0334(13) 0.0489(15) 0.0403(12) 0.0071(11) -0.0021(10) -0.0006(11)

loop_
_atom_type_symbol
_atom_type_description
_atom_type_scat_dispersion_real
_atom_type_scat_dispersion_imag
_atom_type_scat_source
C C 0.0033 0.0016 'International Tables Vol C Tables 4.2.6.8 and 6.1.1.4'
H H 0.0000 0.0000 'International Tables Vol C Tables 4.2.6.8 and 6.1.1.4'
O O 0.0106 0.0060 'International Tables Vol C Tables 4.2.6.8 and 6.1.1.4'
Br Br -0.2901 2.4595 'International Tables Vol C Tables 4.2.6.8 and 6.1.1.4'

loop_
_geom_angle_atom_site_label_1
_geom_angle_atom_site_label_2
_geom_angle_atom_site_label_3
_geom_angle
O2 C1 C12 107.7(3)
O2 C1 C2 109.7(3)
C12 C1 C2 112.0(3)
O2 C1 H1 109.2
C12 C1 H1 109.2
C2 C1 H1 109.2
C3 C2 C19 112.6(3)
C3 C2 C1 107.8(3)
C19 C2 C1 113.7(3)
C3 C2 H2 107.5
C19 C2 H2 107.5
C1 C2 H2 107.5
O1 C3 C2 122.4(3)
O1 C3 C4 122.4(3)
C2 C3 C4 115.2(3)
C3 C4 C18 112.6(3)
C3 C4 C5 110.1(3)
C18 C4 C5 112.4(3)
C3 C4 H4 107.1
C18 C4 H4 107.1
C5 C4 H4 107.1
O2 C5 C6 106.8(3)
O2 C5 C4 111.8(3)
C6 C5 C4 112.0(3)
O2 C5 H5 108.7
C6 C5 H5 108.7
C4 C5 H5 108.7
C7 C6 C11 118.3(3)
C7 C6 C5 121.5(3)
C11 C6 C5 120.2(3)
C8 C7 C6 121.5(4)
C8 C7 H7 119.3
C6 C7 H7 119.3
C9 C8 C7 119.0(4)
C9 C8 H8 120.5
C7 C8 H8 120.5
C10 C9 C8 121.3(3)
C10 C9 Br1 119.8(3)
C8 C9 Br1 118.9(3)
C9 C10 C11 119.1(4)
C9 C10 H10 120.5
C11 C10 H10 120.5
C6 C11 C10 120.8(3)
C6 C11 H11 119.6
C10 C11 H11 119.6
C13 C12 C17 118.5(3)
C13 C12 C1 121.1(3)
C17 C12 C1 120.4(3)
C14 C13 C12 120.9(3)
C14 C13 H13 119.5
C12 C13 H13 119.5
C15 C14 C13 119.2(3)
C15 C14 H14 120.4
C13 C14 H14 120.4
C16 C15 C14 121.5(3)
C16 C15 Br2 119.1(3)
C14 C15 Br2 119.4(3)
C15 C16 C17 118.7(3)
C15 C16 H16 120.6
C17 C16 H16 120.6
C12 C17 C16 121.2(3)
C12 C17 H17 119.4
C16 C17 H17 119.4
C4 C18 H18A 109.5
C4 C18 H18B 109.5
H18A C18 H18B 109.5
C4 C18 H18C 109.5
H18A C18 H18C 109.5
H18B C18 H18C 109.5
C2 C19 H19A 109.5
C2 C19 H19B 109.5
H19A C19 H19B 109.5
C2 C19 H19C 109.5
H19A C19 H19C 109.5
H19B C19 H19C 109.5
C1 O2 C5 113.6(2)

loop_
_geom_bond_atom_site_label_1
_geom_bond_atom_site_label_2
_geom_bond_distance
Br1 C9 1.895(4)
Br2 C15 1.898(3)
C1 O2 1.422(4)
C1 C12 1.505(5)
C1 C2 1.543(5)
C1 H1 0.9800
C2 C3 1.508(5)
C2 C19 1.519(5)
C2 H2 0.9800
C3 O1 1.208(4)
C3 C4 1.515(5)
C4 C18 1.516(5)
C4 C5 1.533(5)
C4 H4 0.9800
C5 O2 1.425(4)
C5 C6 1.503(5)
C5 H5 0.9800
C6 C7 1.378(5)
C6 C11 1.379(5)
C7 C8 1.375(5)
C7 H7 0.9300
C8 C9 1.368(6)
C8 H8 0.9300
C9 C10 1.368(5)
C10 C11 1.386(5)
C10 H10 0.9300
C11 H11 0.9300
C12 C13 1.382(5)
C12 C17 1.382(5)
C13 C14 1.377(5)
C13 H13 0.9300
C14 C15 1.373(5)
C14 H14 0.9300
C15 C16 1.366(5)
C16 C17 1.384(5)
C16 H16 0.9300
C17 H17 0.9300
C18 H18A 0.9600
C18 H18B 0.9600
C18 H18C 0.9600
C19 H19A 0.9600
C19 H19B 0.9600
C19 H19C 0.9600

loop_
_geom_hbond_atom_site_label_D
_geom_hbond_atom_site_label_H
_geom_hbond_atom_site_label_A
_geom_hbond_site_symmetry_A
_geom_hbond_distance_DH
_geom_hbond_distance_HA
_geom_hbond_distance_DA
_geom_hbond_angle_DHA
C4 H4 Cg 3_756 0.98 2.766 3.687 156
C14 H14 O1 6_657 0.93 2.68 3.403(5) 136

loop_
_geom_torsion_atom_site_label_1
_geom_torsion_atom_site_label_2
_geom_torsion_atom_site_label_3
_geom_torsion_atom_site_label_4
_geom_torsion
O2 C1 C2 C3 -57.3(3)
C12 C1 C2 C3 -176.8(3)
O2 C1 C2 C19 177.1(3)
C12 C1 C2 C19 57.7(4)
C19 C2 C3 O1 -0.9(5)
C1 C2 C3 O1 -127.2(4)
C19 C2 C3 C4 177.5(3)
C1 C2 C3 C4 51.3(4)
O1 C3 C4 C18 5.0(5)
C2 C3 C4 C18 -173.4(3)
O1 C3 C4 C5 131.3(4)
C2 C3 C4 C5 -47.1(4)
C3 C4 C5 O2 48.3(4)
C18 C4 C5 O2 174.7(3)
C3 C4 C5 C6 168.1(3)
C18 C4 C5 C6 -65.5(4)
O2 C5 C6 C7 -134.4(3)
C4 C5 C6 C7 103.0(4)
O2 C5 C6 C11 47.0(4)
C4 C5 C6 C11 -75.7(4)
C11 C6 C7 C8 -1.7(6)
C5 C6 C7 C8 179.7(3)
C6 C7 C8 C9 0.7(6)
C7 C8 C9 C10 1.0(6)
C7 C8 C9 Br1 -179.2(3)
C8 C9 C10 C11 -1.5(6)
Br1 C9 C10 C11 178.7(3)
C7 C6 C11 C10 1.1(5)
C5 C6 C11 C10 179.8(3)
C9 C10 C11 C6 0.5(6)
O2 C1 C12 C13 -38.4(4)
C2 C1 C12 C13 82.2(4)
O2 C1 C12 C17 144.6(3)
C2 C1 C12 C17 -94.8(4)
C17 C12 C13 C14 1.9(5)
C1 C12 C13 C14 -175.1(3)
C12 C13 C14 C15 0.4(6)
C13 C14 C15 C16 -1.9(6)
C13 C14 C15 Br2 174.9(3)
C14 C15 C16 C17 1.0(6)
Br2 C15 C16 C17 -175.8(3)
C13 C12 C17 C16 -2.8(5)
C1 C12 C17 C16 174.2(3)
C15 C16 C17 C12 1.4(6)
C12 C1 O2 C5 -173.8(3)
C2 C1 O2 C5 64.2(3)
C6 C5 O2 C1 177.7(3)
C4 C5 O2 C1 -59.5(3)
